data_7010919
loop_
_publ_author_name
'Kilkenny, Mairi L.'
'Nassimbeni, Luigi R.'

_publ_section_title
;
 Tetrakis(3-cyanopyridine)diisothiocyanatonickel(II) and its clathrates
 with EtOH and CH2Cl2: structures, thermal stabilities and enthalpies
 of guest release
;
_journal_coden_ASTM JCSDAA
_journal_issue 20
_journal_name_full 'Journal of the Chemical Society, Dalton Transactions'
_journal_page_first 3065
_journal_page_last 3068
_journal_paper_doi 10.1039/b105299n
_journal_year 2001
_chemical_formula_sum 'C26 H16 N10 Ni S2'
_chemical_formula_weight 591.32
_space_group_IT_number 33
_symmetry_cell_setting orthorhombic
_symmetry_space_group_name_Hall 'P 2c -2n'
_symmetry_space_group_name_H-M 'P n a 21'
_atom_sites_solution_hydrogens geom
_atom_sites_solution_primary direct
_atom_sites_solution_secondary difmap
_audit_creation_method SHELXL-97
_cell_angle_alpha 90.00
_cell_angle_beta 90.00
_cell_angle_gamma 90.00
_cell_formula_units_Z 4
_cell_length_a 20.439(4)
_cell_length_b 10.413(2)
_cell_length_c 12.946(3)
_cell_measurement_temperature 298(2)
_cell_volume 2755.3(10)
_computing_structure_refinement 'SHELXL-97 (Sheldrick, 1997)'
_computing_structure_solution 'SHELXS-97 (Sheldrick, 1990)'
_diffrn_ambient_temperature 298(2)
_diffrn_measured_fraction_theta_full 1.000
_diffrn_measured_fraction_theta_max 1.000
_diffrn_radiation_monochromator graphite
_diffrn_radiation_source 'fine-focus sealed tube'
_diffrn_radiation_type MoK\a
_diffrn_radiation_wavelength 0.71073
_diffrn_reflns_av_R_equivalents 0.0202
_diffrn_reflns_av_sigmaI/netI 0.0490
_diffrn_reflns_limit_h_max 26
_diffrn_reflns_limit_h_min -7
_diffrn_reflns_limit_k_max 5
_diffrn_reflns_limit_k_min -13
_diffrn_reflns_limit_l_max 16
_diffrn_reflns_limit_l_min -16
_diffrn_reflns_number 7207
_diffrn_reflns_theta_full 27.48
_diffrn_reflns_theta_max 27.48
_diffrn_reflns_theta_min 1.99
_exptl_absorpt_coefficient_mu 0.891
_exptl_absorpt_correction_T_max 0.7575
_exptl_absorpt_correction_T_min 0.6794
_exptl_crystal_density_diffrn 1.425
_exptl_crystal_density_method 'not measured'
_exptl_crystal_F_000 1208
_exptl_crystal_size_max 0.47
_exptl_crystal_size_mid 0.35
_exptl_crystal_size_min 0.33
_refine_diff_density_max 0.349
_refine_diff_density_min -0.339
_refine_diff_density_rms 0.050
_refine_ls_abs_structure_details 'Flack H D (1983), Acta Cryst. A39, 876-881'
_refine_ls_abs_structure_Flack -0.004(11)
_refine_ls_extinction_coef 0.0057(4)
_refine_ls_extinction_expression Fc^*^=kFc[1+0.001xFc^2^\l^3^/sin(2\q)]^-1/4^
_refine_ls_extinction_method SHELXL
_refine_ls_goodness_of_fit_ref 1.008
_refine_ls_hydrogen_treatment mixed
_refine_ls_matrix_type full
_refine_ls_number_parameters 353
_refine_ls_number_reflns 6333
_refine_ls_number_restraints 1
_refine_ls_restrained_S_all 1.008
_refine_ls_R_factor_all 0.0748
_refine_ls_R_factor_gt 0.0340
_refine_ls_shift/su_max 0.004
_refine_ls_shift/su_mean 0.001
_refine_ls_structure_factor_coef Fsqd
_refine_ls_weighting_details 'calc w=1/[\s^2^(Fo^2^)+(0.0449P)^2^+0.0000P] where P=(Fo^2^+2Fc^2^)/3'
_refine_ls_weighting_scheme calc
_refine_ls_wR_factor_gt 0.0789
_refine_ls_wR_factor_ref 0.0890
_reflns_number_gt 4580
_reflns_number_total 6333
_reflns_threshold_expression >2sigma(I)
_cod_data_source_file b105299n.txt
_cod_data_source_block c:\mairi\mk17-3\NiHost1:
_cod_depositor_comments
;
The following automatic conversions were performed:
'_symmetry_cell_setting' value 'Orthorhombic' changed to 'orthorhombic'
according to '/home/saulius/struct/CIF-dictionaries/cif_core.dic'
dictionary named 'cif_core.dic' version 2.4.1 from 2010-06-29.

Automatic conversion script
Id: cif_fix_enum 1527 2010-12-29 10:47:43Z saulius 
;
_cod_original_sg_symbol_H-M Pna21
_cod_database_code 7010919

loop_
_symmetry_equiv_pos_as_xyz
'x, y, z'
'-x, -y, z+1/2'
'-x+1/2, y+1/2, z+1/2'
'x+1/2, -y+1/2, z'

loop_
_atom_site_label
_atom_site_type_symbol
_atom_site_fract_x
_atom_site_fract_y
_atom_site_fract_z
_atom_site_U_iso_or_equiv
_atom_site_adp_type
_atom_site_occupancy
_atom_site_symmetry_multiplicity
_atom_site_calc_flag
_atom_site_refinement_flags
_atom_site_disorder_assembly
_atom_site_disorder_group
Ni1 Ni 0.882966(15) 0.57172(3) 0.58658(3) 0.03963(10) Uani 1 1 d . . .
N1 N 0.88973(13) 0.5762(2) 0.7415(2) 0.0487(7) Uani 1 1 d . . .
N3 N 0.83001(10) 0.7495(2) 0.5893(2) 0.0454(5) Uani 1 1 d . . .
N5 N 0.92711(10) 0.3800(2) 0.5847(2) 0.0454(5) Uani 1 1 d . . .
N4 N 0.97404(10) 0.6772(2) 0.57344(18) 0.0409(5) Uani 1 1 d . . .
N6 N 0.78980(11) 0.4740(2) 0.5955(2) 0.0498(6) Uani 1 1 d . . .
S1 S 0.89706(5) 0.55431(10) 0.95528(6) 0.0584(2) Uani 1 1 d . . .
S2 S 0.90210(7) 0.60414(10) 0.22239(7) 0.0730(3) Uani 1 1 d . . .
C2 C 0.88710(15) 0.5828(3) 0.3440(3) 0.0392(8) Uani 1 1 d . . .
C1 C 0.89299(16) 0.5675(3) 0.8312(3) 0.0414(8) Uani 1 1 d . . .
C15 C 0.95348(14) 0.3311(3) 0.4994(2) 0.0467(7) Uani 1 1 d . . .
H9 H 0.9573 0.3836 0.4416 0.056 Uiso 1 1 calc R . .
C19 C 0.92317(18) 0.3028(3) 0.6668(3) 0.0582(8) Uani 1 1 d . . .
H12 H 0.9053 0.3358 0.7273 0.070 Uiso 1 1 calc R . .
C16 C 0.97540(15) 0.2058(3) 0.4929(3) 0.0512(8) Uani 1 1 d . . .
C17 C 0.97036(16) 0.1268(3) 0.5793(3) 0.0628(8) Uani 1 1 d . . .
H10 H 0.9846 0.0420 0.5772 0.075 Uiso 1 1 calc R . .
C23 C 0.66890(17) 0.3540(4) 0.5971(4) 0.0731(10) Uani 1 1 d . . .
H14 H 0.6281 0.3143 0.5976 0.088 Uiso 1 1 calc R . .
C5 C 0.75151(16) 0.9661(3) 0.5961(3) 0.0667(9) Uani 1 1 d . . .
H2 H 0.7252 1.0389 0.5982 0.080 Uiso 1 1 calc R . .
C9 C 1.02088(14) 0.6697(3) 0.6453(2) 0.0439(6) Uani 1 1 d . . .
H5 H 1.0135 0.6187 0.7031 0.053 Uiso 1 1 calc R . .
C21 C 0.74975(14) 0.4864(3) 0.6757(3) 0.0546(7) Uani 1 1 d . . .
H13 H 0.7629 0.5369 0.7312 0.066 Uiso 1 1 calc R . .
C4 C 0.79736(16) 0.9433(3) 0.6723(3) 0.0536(7) Uani 1 1 d . . .
C25 C 0.76947(18) 0.4012(3) 0.5167(3) 0.0615(9) Uani 1 1 d . . .
H16 H 0.7973 0.3908 0.4604 0.074 Uiso 1 1 calc R . .
C13 C 0.98636(16) 0.7530(3) 0.4915(2) 0.0509(7) Uani 1 1 d . . .
H8 H 0.9540 0.7618 0.4416 0.061 Uiso 1 1 calc R . .
C10 C 1.07961(15) 0.7344(3) 0.6376(2) 0.0461(7) Uani 1 1 d . . .
C7 C 0.78525(15) 0.7735(3) 0.5159(2) 0.0542(7) Uani 1 1 d . . .
H4 H 0.7810 0.7156 0.4617 0.065 Uiso 1 1 calc R . .
C20 C 1.00506(18) 0.1591(3) 0.3995(3) 0.0606(9) Uani 1 1 d . . .
C3 C 0.83558(14) 0.8349(3) 0.6661(2) 0.0492(7) Uani 1 1 d . . .
H1 H 0.8666 0.8203 0.7173 0.059 Uiso 1 1 calc R . .
C12 C 1.04384(17) 0.8177(3) 0.4777(2) 0.0569(8) Uani 1 1 d . . .
H7 H 1.0505 0.8676 0.4190 0.068 Uiso 1 1 calc R . .
C11 C 1.09173(17) 0.8080(3) 0.5518(2) 0.0534(8) Uani 1 1 d . . .
H6 H 1.1315 0.8503 0.5439 0.064 Uiso 1 1 calc R . .
C24 C 0.7098(2) 0.3411(4) 0.5145(3) 0.0756(11) Uani 1 1 d . . .
H15 H 0.6975 0.2923 0.4576 0.091 Uiso 1 1 calc R . .
C14 C 1.12773(16) 0.7252(3) 0.7194(3) 0.0557(8) Uani 1 1 d . . .
N8 N 1.16630(16) 0.7242(3) 0.7829(3) 0.0782(9) Uani 1 1 d . . .
C22 C 0.68931(17) 0.4273(3) 0.6800(3) 0.0621(9) Uani 1 1 d . . .
N9 N 1.02922(18) 0.1208(3) 0.3269(3) 0.0827(10) Uani 1 1 d . . .
C8 C 0.80410(18) 1.0292(4) 0.7586(3) 0.0676(9) Uani 1 1 d . . .
C26 C 0.6489(2) 0.4418(4) 0.7713(4) 0.0777(11) Uani 1 1 d . . .
N7 N 0.8096(2) 1.0959(4) 0.8280(3) 0.0956(12) Uani 1 1 d . . .
C6 C 0.74572(17) 0.8790(4) 0.5174(3) 0.0686(10) Uani 1 1 d . . .
H3 H 0.7151 0.8917 0.4653 0.082 Uiso 1 1 calc R . .
C18 C 0.94393(19) 0.1774(3) 0.6671(3) 0.0661(9) Uani 1 1 d . . .
H11 H 0.9400 0.1276 0.7264 0.079 Uiso 1 1 calc R . .
N2 N 0.87750(13) 0.5683(2) 0.4301(2) 0.0486(7) Uani 1 1 d . . .
N10 N 0.6183(2) 0.4518(4) 0.8447(4) 0.1094(16) Uani 1 1 d . . .

loop_
_atom_site_aniso_label
_atom_site_aniso_U_11
_atom_site_aniso_U_22
_atom_site_aniso_U_33
_atom_site_aniso_U_23
_atom_site_aniso_U_13
_atom_site_aniso_U_12
Ni1 0.04283(16) 0.04727(18) 0.02879(14) -0.00180(17) 0.00034(19) 0.00162(17)
N1 0.0572(17) 0.0570(18) 0.0318(16) -0.0012(10) 0.0008(11) 0.0021(12)
N3 0.0417(10) 0.0546(13) 0.0399(10) -0.0037(14) -0.0019(13) 0.0039(10)
N5 0.0481(11) 0.0473(12) 0.0409(10) 0.0009(14) 0.0031(13) 0.0002(10)
N4 0.0437(11) 0.0424(12) 0.0366(12) 0.0000(11) -0.0008(10) 0.0036(9)
N6 0.0473(12) 0.0563(13) 0.0457(14) 0.0027(13) 0.0025(13) -0.0021(10)
S1 0.0616(5) 0.0817(6) 0.0320(4) 0.0055(4) 0.0010(4) -0.0132(4)
S2 0.1232(9) 0.0605(5) 0.0354(5) 0.0042(4) 0.0132(5) 0.0094(6)
C2 0.0470(19) 0.0397(17) 0.0308(19) -0.0043(11) -0.0036(13) 0.0044(12)
C1 0.0367(16) 0.0412(18) 0.046(2) -0.0023(13) 0.0019(13) -0.0014(13)
C15 0.0443(15) 0.0508(16) 0.0449(15) 0.0086(13) 0.0065(13) -0.0014(14)
C19 0.077(2) 0.0533(19) 0.0444(16) 0.0041(15) 0.0103(17) 0.0006(17)
C16 0.0470(17) 0.0450(17) 0.0616(19) -0.0002(14) 0.0123(14) -0.0009(13)
C17 0.074(2) 0.0440(15) 0.070(2) 0.0079(19) 0.017(2) 0.0020(15)
C23 0.0641(19) 0.072(2) 0.083(3) 0.027(2) -0.008(2) -0.0223(18)
C5 0.0604(18) 0.068(2) 0.072(2) -0.001(2) 0.008(2) 0.0239(15)
C9 0.0498(16) 0.0439(15) 0.0381(15) 0.0030(12) -0.0014(12) 0.0023(13)
C21 0.0487(17) 0.0566(19) 0.0586(19) 0.0054(17) 0.0044(15) 0.0008(16)
C4 0.0482(17) 0.0574(18) 0.0552(17) -0.0066(16) 0.0081(14) 0.0022(15)
C25 0.068(2) 0.065(2) 0.0515(18) -0.0030(17) 0.0041(16) -0.0169(17)
C13 0.0633(18) 0.0472(16) 0.0421(15) 0.0050(13) -0.0084(13) 0.0002(15)
C10 0.0488(17) 0.0415(15) 0.0479(16) -0.0009(13) -0.0035(13) 0.0016(13)
C7 0.0497(16) 0.068(2) 0.0452(15) -0.0072(15) -0.0074(13) 0.0094(15)
C20 0.068(2) 0.0467(18) 0.067(2) 0.0074(16) 0.0209(17) 0.0044(17)
C3 0.0434(15) 0.0574(17) 0.0468(15) -0.0076(15) -0.0022(13) 0.0017(14)
C12 0.077(2) 0.0470(17) 0.0469(17) 0.0103(14) -0.0031(15) -0.0076(16)
C11 0.0579(18) 0.0462(17) 0.0562(18) 0.0009(14) 0.0033(14) -0.0090(15)
C24 0.086(3) 0.072(2) 0.068(2) 0.004(2) -0.012(2) -0.030(2)
C14 0.057(2) 0.0490(18) 0.0608(19) 0.0060(16) -0.0042(16) -0.0059(15)
N8 0.076(2) 0.079(2) 0.079(2) 0.0009(18) -0.0333(18) -0.0067(17)
C22 0.0521(18) 0.060(2) 0.074(2) 0.0210(19) 0.0097(17) -0.0003(17)
N9 0.104(3) 0.0620(19) 0.082(2) 0.0024(17) 0.040(2) 0.0148(19)
C8 0.061(2) 0.068(2) 0.074(2) -0.016(2) 0.0085(18) 0.0069(17)
C26 0.066(2) 0.065(2) 0.102(3) 0.018(2) 0.025(2) -0.0039(19)
N7 0.100(3) 0.097(3) 0.090(3) -0.044(2) 0.015(2) -0.003(2)
C6 0.062(2) 0.082(2) 0.062(2) -0.008(2) -0.0175(17) 0.0273(19)
C18 0.095(3) 0.053(2) 0.0506(18) 0.0122(16) 0.0071(19) -0.0018(19)
N2 0.0561(17) 0.0540(17) 0.0357(17) -0.0056(11) -0.0025(11) 0.0010(12)
N10 0.093(3) 0.098(3) 0.137(4) 0.016(3) 0.061(3) 0.002(2)

loop_
_atom_type_symbol
_atom_type_description
_atom_type_scat_dispersion_real
_atom_type_scat_dispersion_imag
_atom_type_scat_source
C C 0.0033 0.0016 'International Tables Vol C Tables 4.2.6.8 and 6.1.1.4'
H H 0.0000 0.0000 'International Tables Vol C Tables 4.2.6.8 and 6.1.1.4'
N N 0.0061 0.0033 'International Tables Vol C Tables 4.2.6.8 and 6.1.1.4'
S S 0.1246 0.1234 'International Tables Vol C Tables 4.2.6.8 and 6.1.1.4'
Ni Ni 0.3393 1.1124 'International Tables Vol C Tables 4.2.6.8 and 6.1.1.4'

loop_
_geom_angle_atom_site_label_1
_geom_angle_atom_site_label_2
_geom_angle_atom_site_label_3
_geom_angle
_geom_angle_site_symmetry_1
_geom_angle_site_symmetry_3
_geom_angle_publ_flag
N1 Ni1 N2 179.15(11) . . ?
N1 Ni1 N3 89.93(11) . . ?
N2 Ni1 N3 90.20(10) . . ?
N1 Ni1 N6 91.02(11) . . ?
N2 Ni1 N6 89.82(11) . . ?
N3 Ni1 N6 87.75(9) . . ?
N1 Ni1 N4 90.43(10) . . ?
N2 Ni1 N4 88.73(10) . . ?
N3 Ni1 N4 89.84(8) . . ?
N6 Ni1 N4 177.18(9) . . ?
N1 Ni1 N5 90.21(11) . . ?
N2 Ni1 N5 89.75(11) . . ?
N3 Ni1 N5 174.00(8) . . ?
N6 Ni1 N5 86.26(9) . . ?
N4 Ni1 N5 96.16(8) . . ?
C1 N1 Ni1 174.2(3) . . ?
C3 N3 C7 117.4(2) . . ?
C3 N3 Ni1 122.8(2) . . ?
C7 N3 Ni1 119.6(2) . . ?
C15 N5 C19 117.0(2) . . ?
C15 N5 Ni1 121.7(2) . . ?
C19 N5 Ni1 121.0(2) . . ?
C9 N4 C13 116.6(2) . . ?
C9 N4 Ni1 122.04(19) . . ?
C13 N4 Ni1 121.31(19) . . ?
C21 N6 C25 117.4(3) . . ?
C21 N6 Ni1 122.6(2) . . ?
C25 N6 Ni1 120.0(2) . . ?
N2 C2 S2 178.9(3) . . ?
N1 C1 S1 179.4(3) . . ?
N5 C15 C16 122.9(3) . . ?
N5 C19 C18 123.8(3) . . ?
C15 C16 C17 119.0(3) . . ?
C15 C16 C20 120.5(3) . . ?
C17 C16 C20 120.4(3) . . ?
C18 C17 C16 118.0(3) . . ?
C24 C23 C22 118.6(3) . . ?
C6 C5 C4 118.4(3) . . ?
N4 C9 C10 123.0(3) . . ?
N6 C21 C22 122.6(3) . . ?
C3 C4 C5 119.0(3) . . ?
C3 C4 C8 120.1(3) . . ?
C5 C4 C8 120.9(3) . . ?
N6 C25 C24 123.4(3) . . ?
N4 C13 C12 123.6(3) . . ?
C11 C10 C9 119.2(3) . . ?
C11 C10 C14 120.4(3) . . ?
C9 C10 C14 120.4(3) . . ?
N3 C7 C6 123.0(3) . . ?
N9 C20 C16 178.7(4) . . ?
N3 C3 C4 122.7(3) . . ?
C13 C12 C11 119.0(3) . . ?
C10 C11 C12 118.5(3) . . ?
C23 C24 C25 119.0(4) . . ?
N8 C14 C10 176.6(4) . . ?
C21 C22 C23 119.0(3) . . ?
C21 C22 C26 119.8(4) . . ?
C23 C22 C26 121.2(3) . . ?
N7 C8 C4 179.1(5) . . ?
N10 C26 C22 178.2(5) . . ?
C7 C6 C5 119.5(3) . . ?
C17 C18 C19 119.2(3) . . ?
C2 N2 Ni1 164.3(3) . . ?

loop_
_geom_bond_atom_site_label_1
_geom_bond_atom_site_label_2
_geom_bond_distance
_geom_bond_site_symmetry_2
_geom_bond_publ_flag
Ni1 N1 2.011(3) . ?
Ni1 N2 2.030(3) . ?
Ni1 N3 2.145(2) . ?
Ni1 N6 2.162(2) . ?
Ni1 N4 2.168(2) . ?
Ni1 N5 2.191(2) . ?
N1 C1 1.167(5) . ?
N3 C3 1.339(4) . ?
N3 C7 1.342(4) . ?
N5 C15 1.330(4) . ?
N5 C19 1.335(4) . ?
N4 C9 1.337(3) . ?
N4 C13 1.346(4) . ?
N6 C21 1.328(4) . ?
N6 C25 1.338(4) . ?
S1 C1 1.615(4) . ?
S2 C2 1.619(3) . ?
C2 N2 1.142(5) . ?
C15 C16 1.382(4) . ?
C19 C18 1.372(5) . ?
C16 C17 1.393(5) . ?
C16 C20 1.437(5) . ?
C17 C18 1.365(5) . ?
C23 C24 1.364(6) . ?
C23 C22 1.382(6) . ?
C5 C6 1.369(5) . ?
C5 C4 1.381(5) . ?
C9 C10 1.380(4) . ?
C21 C22 1.381(4) . ?
C4 C3 1.375(4) . ?
C4 C8 1.438(5) . ?
C25 C24 1.370(5) . ?
C13 C12 1.366(5) . ?
C10 C11 1.372(4) . ?
C10 C14 1.449(4) . ?
C7 C6 1.364(4) . ?
C20 N9 1.135(4) . ?
C12 C11 1.374(4) . ?
C14 N8 1.139(4) . ?
C22 C26 1.449(6) . ?
C8 N7 1.141(5) . ?
C26 N10 1.143(6) . ?

loop_
_geom_torsion_atom_site_label_1
_geom_torsion_atom_site_label_2
_geom_torsion_atom_site_label_3
_geom_torsion_atom_site_label_4
_geom_torsion
_geom_torsion_site_symmetry_1
_geom_torsion_site_symmetry_2
_geom_torsion_site_symmetry_3
_geom_torsion_site_symmetry_4
_geom_torsion_publ_flag
N2 Ni1 N1 C1 -118(7) . . . . ?
N3 Ni1 N1 C1 143(3) . . . . ?
N6 Ni1 N1 C1 55(3) . . . . ?
N4 Ni1 N1 C1 -127(3) . . . . ?
N5 Ni1 N1 C1 -31(3) . . . . ?
N1 Ni1 N3 C3 25.0(2) . . . . ?
N2 Ni1 N3 C3 -154.1(2) . . . . ?
N6 Ni1 N3 C3 116.1(2) . . . . ?
N4 Ni1 N3 C3 -65.4(2) . . . . ?
N5 Ni1 N3 C3 116.3(11) . . . . ?
N1 Ni1 N3 C7 -149.4(2) . . . . ?
N2 Ni1 N3 C7 31.4(2) . . . . ?
N6 Ni1 N3 C7 -58.4(2) . . . . ?
N4 Ni1 N3 C7 120.2(2) . . . . ?
N5 Ni1 N3 C7 -58.1(12) . . . . ?
N1 Ni1 N5 C15 -161.5(2) . . . . ?
N2 Ni1 N5 C15 17.7(2) . . . . ?
N3 Ni1 N5 C15 107.2(11) . . . . ?
N6 Ni1 N5 C15 107.5(2) . . . . ?
N4 Ni1 N5 C15 -71.0(2) . . . . ?
N1 Ni1 N5 C19 24.9(3) . . . . ?
N2 Ni1 N5 C19 -156.0(2) . . . . ?
N3 Ni1 N5 C19 -66.4(12) . . . . ?
N6 Ni1 N5 C19 -66.2(2) . . . . ?
N4 Ni1 N5 C19 115.3(2) . . . . ?
N1 Ni1 N4 C9 28.4(2) . . . . ?
N2 Ni1 N4 C9 -151.5(2) . . . . ?
N3 Ni1 N4 C9 118.3(2) . . . . ?
N6 Ni1 N4 C9 149(2) . . . . ?
N5 Ni1 N4 C9 -61.9(2) . . . . ?
N1 Ni1 N4 C13 -152.2(2) . . . . ?
N2 Ni1 N4 C13 27.9(2) . . . . ?
N3 Ni1 N4 C13 -62.3(2) . . . . ?
N6 Ni1 N4 C13 -31(2) . . . . ?
N5 Ni1 N4 C13 117.5(2) . . . . ?
N1 Ni1 N6 C21 27.2(2) . . . . ?
N2 Ni1 N6 C21 -152.9(3) . . . . ?
N3 Ni1 N6 C21 -62.7(2) . . . . ?
N4 Ni1 N6 C21 -94(2) . . . . ?
N5 Ni1 N6 C21 117.3(3) . . . . ?
N1 Ni1 N6 C25 -155.2(3) . . . . ?
N2 Ni1 N6 C25 24.7(3) . . . . ?
N3 Ni1 N6 C25 114.9(3) . . . . ?
N4 Ni1 N6 C25 84(2) . . . . ?
N5 Ni1 N6 C25 -65.1(3) . . . . ?
Ni1 N1 C1 S1 -28(43) . . . . ?
C19 N5 C15 C16 1.0(4) . . . . ?
Ni1 N5 C15 C16 -173.0(2) . . . . ?
C15 N5 C19 C18 -0.7(5) . . . . ?
Ni1 N5 C19 C18 173.2(3) . . . . ?
N5 C15 C16 C17 -0.5(5) . . . . ?
N5 C15 C16 C20 -178.4(3) . . . . ?
C15 C16 C17 C18 -0.2(5) . . . . ?
C20 C16 C17 C18 177.7(3) . . . . ?
C13 N4 C9 C10 -0.6(4) . . . . ?
Ni1 N4 C9 C10 178.9(2) . . . . ?
C25 N6 C21 C22 0.2(5) . . . . ?
Ni1 N6 C21 C22 177.9(2) . . . . ?
C6 C5 C4 C3 0.4(5) . . . . ?
C6 C5 C4 C8 -177.9(4) . . . . ?
C21 N6 C25 C24 0.8(5) . . . . ?
Ni1 N6 C25 C24 -176.9(3) . . . . ?
C9 N4 C13 C12 1.9(4) . . . . ?
Ni1 N4 C13 C12 -177.5(2) . . . . ?
N4 C9 C10 C11 -1.4(5) . . . . ?
N4 C9 C10 C14 178.3(3) . . . . ?
C3 N3 C7 C6 -0.6(5) . . . . ?
Ni1 N3 C7 C6 174.2(3) . . . . ?
C15 C16 C20 N9 148(20) . . . . ?
C17 C16 C20 N9 -30(20) . . . . ?
C7 N3 C3 C4 0.5(4) . . . . ?
Ni1 N3 C3 C4 -174.1(2) . . . . ?
C5 C4 C3 N3 -0.4(5) . . . . ?
C8 C4 C3 N3 177.8(3) . . . . ?
N4 C13 C12 C11 -1.3(5) . . . . ?
C9 C10 C11 C12 2.0(5) . . . . ?
C14 C10 C11 C12 -177.7(3) . . . . ?
C13 C12 C11 C10 -0.7(5) . . . . ?
C22 C23 C24 C25 0.0(6) . . . . ?
N6 C25 C24 C23 -0.9(6) . . . . ?
C11 C10 C14 N8 36(7) . . . . ?
C9 C10 C14 N8 -143(7) . . . . ?
N6 C21 C22 C23 -1.1(5) . . . . ?
N6 C21 C22 C26 178.1(3) . . . . ?
C24 C23 C22 C21 1.0(6) . . . . ?
C24 C23 C22 C26 -178.2(4) . . . . ?
C3 C4 C8 N7 -33(27) . . . . ?
C5 C4 C8 N7 145(26) . . . . ?
C21 C22 C26 N10 -57(16) . . . . ?
C23 C22 C26 N10 122(16) . . . . ?
N3 C7 C6 C5 0.5(6) . . . . ?
C4 C5 C6 C7 -0.4(6) . . . . ?
C16 C17 C18 C19 0.4(6) . . . . ?
N5 C19 C18 C17 0.1(6) . . . . ?
S2 C2 N2 Ni1 16(17) . . . . ?
N1 Ni1 N2 C2 -12(7) . . . . ?
N3 Ni1 N2 C2 86.8(9) . . . . ?
N6 Ni1 N2 C2 174.6(9) . . . . ?
N4 Ni1 N2 C2 -3.0(9) . . . . ?
N5 Ni1 N2 C2 -99.2(9) . . . . ?
